data_2022250
loop_
_publ_author_name
'Grze\'skiewicz, Anita M.'
'Stefa\'nski, Tomasz'
'Dutkiewicz, Zbigniew'
'Bu\'sko, Daria'
'Kubicki, Maciej'

_publ_section_title
;
 Two new polymorphic forms of combretastatin A-4, an antitumour agent
;
_journal_coeditor_code VP3009
_journal_issue 10
_journal_name_full 'Acta Crystallographica Section C'
_journal_page_first 958
_journal_page_last 964
_journal_paper_doi 10.1107/S205322962001236X
_journal_volume 76
_journal_year 2020
_chemical_formula_iupac 'C18 H20 O5'
_chemical_formula_sum 'C18 H20 O5'
_chemical_formula_weight 316.34
_chemical_name_common
;
Combretastatin A-4
;
_chemical_name_systematic
;
2-Methoxy-5-[(<i>E</i>)-2-(3,4,5-trimethoxyphenyl)ethenyl]phenol
;
_space_group_crystal_system monoclinic
_space_group_IT_number 14
_space_group_name_Hall '-P 2ybc'
_space_group_name_H-M_alt 'P 1 21/c 1'
_atom_sites_solution_hydrogens difmap
_cell_angle_alpha 90
_cell_angle_beta 96.988(6)
_cell_angle_gamma 90
_cell_formula_units_Z 4
_cell_length_a 9.9167(5)
_cell_length_b 6.9587(5)
_cell_length_c 23.2803(15)
_cell_measurement_reflns_used 1286
_cell_measurement_temperature 295(2)
_cell_measurement_theta_max 25.1760
_cell_measurement_theta_min 3.8560
_cell_volume 1594.58(17)
_computing_cell_refinement
;
CrysAlis PRO (Rigaku OD, 2015)
;
_computing_data_collection
;
CrysAlis PRO (Rigaku OD, 2015)
;
_computing_data_reduction
;
CrysAlis PRO (Rigaku OD, 2015)
;
_computing_molecular_graphics
;
Mercury (Macrae <i>et al.</i>,  2020)
;
_computing_structure_refinement
;
SHELXL2014 (Sheldrick, 2015b)
;
_computing_structure_solution
;
SHELXT (Sheldrick, 2015a)
;
_diffrn_ambient_temperature 295(2)
_diffrn_detector 'CCD plate'
_diffrn_detector_area_resol_mean 16.0338
_diffrn_measured_fraction_theta_full 0.994
_diffrn_measured_fraction_theta_max 0.878
_diffrn_measurement_device 'four-circle diffractometer'
_diffrn_measurement_device_type 'Rigaku Xcalibur EosS2'
_diffrn_measurement_method '\w scans'
_diffrn_radiation_monochromator graphite
_diffrn_radiation_probe x-ray
_diffrn_radiation_type 'Mo K\a'
_diffrn_radiation_wavelength 0.71073
_diffrn_reflns_av_R_equivalents 0.0271
_diffrn_reflns_av_unetI/netI 0.0571
_diffrn_reflns_limit_h_max 12
_diffrn_reflns_limit_h_min -12
_diffrn_reflns_limit_k_max 8
_diffrn_reflns_limit_k_min -7
_diffrn_reflns_limit_l_max 12
_diffrn_reflns_limit_l_min -30
_diffrn_reflns_number 5526
_diffrn_reflns_theta_full 25.000
_diffrn_reflns_theta_max 27.722
_diffrn_reflns_theta_min 3.418
_diffrn_source 'fine-focus sealed X-ray tube'
_exptl_absorpt_coefficient_mu 0.096
_exptl_absorpt_correction_T_max 1.00000
_exptl_absorpt_correction_T_min 0.79308
_exptl_absorpt_correction_type multi-scan
_exptl_absorpt_process_details
;
(CrysAlis PRO; Rigaku OD, 2015)
;
_exptl_crystal_colour colourless
_exptl_crystal_density_diffrn 1.318
_exptl_crystal_description block
_exptl_crystal_F_000 672
_exptl_crystal_size_max 0.25
_exptl_crystal_size_mid 0.2
_exptl_crystal_size_min 0.1
_refine_diff_density_max 0.147
_refine_diff_density_min -0.166
_refine_ls_extinction_coef 0.0030(6)
_refine_ls_extinction_expression Fc^*^=kFc[1+0.001xFc^2^\l^3^/sin(2\q)]^-1/4^
_refine_ls_extinction_method
;
SHELXL2014 (Sheldrick, 2015b)
;
_refine_ls_goodness_of_fit_ref 0.998
_refine_ls_hydrogen_treatment refall
_refine_ls_matrix_type full
_refine_ls_number_parameters 289
_refine_ls_number_reflns 3277
_refine_ls_number_restraints 0
_refine_ls_restrained_S_all 0.998
_refine_ls_R_factor_all 0.0978
_refine_ls_R_factor_gt 0.0471
_refine_ls_shift/su_max 0.001
_refine_ls_shift/su_mean 0.000
_refine_ls_structure_factor_coef Fsqd
_refine_ls_weighting_details 'w=1/[\s^2^(Fo^2^)+(0.0355P)^2^] where P=(Fo^2^+2Fc^2^)/3'
_refine_ls_weighting_scheme calc
_refine_ls_wR_factor_gt 0.0869
_refine_ls_wR_factor_ref 0.1075
_reflns_number_gt 1952
_reflns_number_total 3277
_reflns_threshold_expression 'I > 2\s(I)'
_cod_data_source_file vp3009sup1.cif
_cod_data_source_block 1
_cod_depositor_comments 'Adding full bibliography for 2022250--2022251.cif.'
_cod_original_sg_symbol_H-M 'P 21/c'
_cod_database_code 2022250
_cod_database_fobs_code 2022250
_shelx_space_group_comment
;
The symmetry employed for this shelxl refinement is uniquely defined
by the following loop, which should always be used as a source of
symmetry information in preference to the above space-group names.
They are only intended as comments.
;

loop_
_space_group_symop_operation_xyz
'x, y, z'
'-x, y+1/2, -z+1/2'
'-x, -y, -z'
'x, -y-1/2, z-1/2'

loop_
_atom_site_type_symbol
_atom_site_label
_atom_site_fract_x
_atom_site_fract_y
_atom_site_fract_z
_atom_site_U_iso_or_equiv
_atom_site_adp_type
_atom_site_calc_flag
_atom_site_occupancy
_atom_site_disorder_assembly
_atom_site_disorder_group
C C1 0.64520(19) 0.5250(3) 0.66822(8) 0.0417(5) Uani d 1 . .
C C2 0.6923(2) 0.3847(3) 0.63298(8) 0.0447(5) Uani d 1 . .
H H2 0.6367(19) 0.280(3) 0.6220(7) 0.046(6) Uiso d 1 . .
C C3 0.8193(2) 0.4025(3) 0.61426(8) 0.0444(5) Uani d 1 . .
O O3 0.87314(15) 0.2769(2) 0.57784(6) 0.0630(4) Uani d 1 . .
C C31 0.7950(3) 0.1154(4) 0.55791(13) 0.0676(7) Uani d 1 . .
H H31A 0.851(3) 0.051(4) 0.5314(10) 0.089(8) Uiso d 1 . .
H H31B 0.708(3) 0.155(3) 0.5380(10) 0.084(9) Uiso d 1 . .
H H31C 0.779(2) 0.034(4) 0.5893(10) 0.084(9) Uiso d 1 . .
C C4 0.90185(19) 0.5578(3) 0.63217(8) 0.0417(5) Uani d 1 . .
O O4 1.03300(13) 0.5646(2) 0.61755(6) 0.0521(4) Uani d 1 . .
C C41 1.0506(3) 0.6887(4) 0.57004(12) 0.0637(7) Uani d 1 . .
H H41A 0.994(3) 0.652(4) 0.5350(11) 0.104(10) Uiso d 1 . .
H H41B 1.144(3) 0.681(4) 0.5616(11) 0.109(10) Uiso d 1 . .
H H41C 1.032(2) 0.829(4) 0.5808(10) 0.092(9) Uiso d 1 . .
C C5 0.85588(19) 0.6977(3) 0.66787(8) 0.0408(5) Uani d 1 . .
O O5 0.94493(13) 0.8433(2) 0.68289(6) 0.0518(4) Uani d 1 . .
C C51 0.9053(3) 0.9916(4) 0.71985(11) 0.0559(6) Uani d 1 . .
H H51A 0.818(3) 1.057(3) 0.7021(10) 0.089(8) Uiso d 1 . .
H H51B 0.983(2) 1.080(3) 0.7234(9) 0.075(7) Uiso d 1 . .
H H51C 0.890(2) 0.939(3) 0.7587(9) 0.073(7) Uiso d 1 . .
C C6 0.7269(2) 0.6821(3) 0.68547(8) 0.0429(5) Uani d 1 . .
H H6 0.6927(19) 0.786(3) 0.7105(8) 0.059(6) Uiso d 1 . .
C C7 0.5106(2) 0.5001(3) 0.68909(9) 0.0492(5) Uani d 1 . .
H H7 0.500(2) 0.373(3) 0.7085(8) 0.060(6) Uiso d 1 . .
C C8 0.4057(2) 0.6211(3) 0.68502(9) 0.0487(5) Uani d 1 . .
H H8 0.326(2) 0.585(3) 0.7048(8) 0.057(6) Uiso d 1 . .
C C9 0.38408(18) 0.8059(3) 0.65414(8) 0.0409(5) Uani d 1 . .
C C10 0.2861(2) 0.9306(3) 0.67065(8) 0.0446(5) Uani d 1 . .
H H10 0.2391(18) 0.902(3) 0.7030(7) 0.046(5) Uiso d 1 . .
C C11 0.25260(19) 1.1000(3) 0.64108(8) 0.0439(5) Uani d 1 . .
O O11 0.15689(16) 1.2179(2) 0.65950(7) 0.0642(5) Uani d 1 . .
H H11 0.140(3) 1.323(4) 0.6358(10) 0.101(10) Uiso d 1 . .
C C12 0.31594(19) 1.1449(3) 0.59253(8) 0.0424(5) Uani d 1 . .
O O12 0.27104(14) 1.3122(2) 0.56505(6) 0.0598(4) Uani d 1 . .
C C121 0.3414(3) 1.3783(5) 0.51988(12) 0.0691(8) Uani d 1 . .
H H12A 0.331(3) 1.278(4) 0.4871(11) 0.101(10) Uiso d 1 . .
H H12B 0.440(3) 1.401(4) 0.5346(11) 0.109(10) Uiso d 1 . .
H H12C 0.301(2) 1.501(4) 0.5090(9) 0.083(8) Uiso d 1 . .
C C13 0.4142(2) 1.0231(3) 0.57612(8) 0.0464(5) Uani d 1 . .
H H13 0.4551(18) 1.055(3) 0.5417(7) 0.053(6) Uiso d 1 . .
C C14 0.4478(2) 0.8562(3) 0.60633(8) 0.0459(5) Uani d 1 . .
H H14 0.513(2) 0.774(3) 0.5935(8) 0.052(6) Uiso d 1 . .

loop_
_atom_site_aniso_label
_atom_site_aniso_U_11
_atom_site_aniso_U_22
_atom_site_aniso_U_33
_atom_site_aniso_U_12
_atom_site_aniso_U_13
_atom_site_aniso_U_23
C1 0.0379(11) 0.0417(13) 0.0455(11) 0.0045(10) 0.0049(9) 0.0074(10)
C2 0.0387(12) 0.0405(13) 0.0535(12) -0.0002(10) 0.0004(10) -0.0026(11)
C3 0.0435(12) 0.0426(13) 0.0465(11) 0.0101(10) 0.0029(9) -0.0029(10)
O3 0.0575(10) 0.0585(10) 0.0746(10) 0.0022(8) 0.0146(8) -0.0248(8)
C31 0.083(2) 0.0533(18) 0.0665(17) 0.0064(16) 0.0074(17) -0.0138(15)
C4 0.0326(10) 0.0467(13) 0.0457(11) 0.0055(10) 0.0050(9) 0.0035(10)
O4 0.0393(8) 0.0574(10) 0.0617(9) 0.0074(7) 0.0151(7) 0.0053(7)
C41 0.0594(17) 0.074(2) 0.0603(16) -0.0001(16) 0.0178(14) 0.0075(15)
C5 0.0391(11) 0.0383(12) 0.0447(11) 0.0001(10) 0.0036(9) 0.0005(9)
O5 0.0440(8) 0.0514(9) 0.0620(9) -0.0086(7) 0.0145(7) -0.0107(7)
C51 0.0640(16) 0.0519(16) 0.0537(14) -0.0091(14) 0.0146(13) -0.0105(12)
C6 0.0404(11) 0.0420(13) 0.0474(11) 0.0018(10) 0.0096(9) 0.0002(10)
C7 0.0443(12) 0.0456(14) 0.0590(13) -0.0027(11) 0.0118(10) 0.0066(11)
C8 0.0394(12) 0.0539(14) 0.0551(12) -0.0032(11) 0.0150(10) 0.0031(11)
C9 0.0333(10) 0.0465(13) 0.0432(10) -0.0023(10) 0.0061(9) -0.0026(9)
C10 0.0373(11) 0.0550(14) 0.0438(11) -0.0001(10) 0.0149(9) 0.0008(10)
C11 0.0369(11) 0.0507(13) 0.0462(11) 0.0038(10) 0.0130(9) -0.0030(10)
O11 0.0664(10) 0.0659(11) 0.0672(10) 0.0260(9) 0.0356(8) 0.0132(9)
C12 0.0385(11) 0.0493(13) 0.0397(10) 0.0024(10) 0.0064(9) 0.0017(10)
O12 0.0615(9) 0.0644(10) 0.0577(9) 0.0174(8) 0.0241(7) 0.0183(8)
C121 0.073(2) 0.069(2) 0.0689(17) 0.0104(17) 0.0256(15) 0.0271(16)
C13 0.0421(12) 0.0598(15) 0.0395(11) 0.0025(11) 0.0139(9) 0.0000(11)
C14 0.0404(12) 0.0530(15) 0.0463(12) 0.0073(11) 0.0133(10) -0.0052(10)

loop_
_atom_type_symbol
_atom_type_description
_atom_type_scat_dispersion_real
_atom_type_scat_dispersion_imag
_atom_type_scat_source
C C 0.0033 0.0016 'International Tables Vol C Tables 4.2.6.8 and 6.1.1.4'
H H 0.0000 0.0000 'International Tables Vol C Tables 4.2.6.8 and 6.1.1.4'
O O 0.0106 0.0060 'International Tables Vol C Tables 4.2.6.8 and 6.1.1.4'

loop_
_geom_angle_atom_site_label_1
_geom_angle_atom_site_label_2
_geom_angle_atom_site_label_3
_geom_angle_site_symmetry_1
_geom_angle_site_symmetry_3
_geom_angle
_geom_angle_publ_flag
C6 C1 C2 . . 119.73(19) ?
C6 C1 C7 . . 120.83(18) ?
C2 C1 C7 . . 119.38(19) ?
C3 C2 C1 . . 120.3(2) ?
C3 C2 H2 . . 120.9(12) ?
C1 C2 H2 . . 118.8(12) ?
O3 C3 C2 . . 125.01(19) ?
O3 C3 C4 . . 115.01(18) ?
C2 C3 C4 . . 119.98(19) ?
C3 O3 C31 . . 118.2(2) ?
O3 C31 H31A . . 104.0(15) ?
O3 C31 H31B . . 110.6(15) ?
H31A C31 H31B . . 111(2) ?
O3 C31 H31C . . 111.0(15) ?
H31A C31 H31C . . 111(2) ?
H31B C31 H31C . . 108(2) ?
O4 C4 C3 . . 119.29(17) ?
O4 C4 C5 . . 120.57(18) ?
C3 C4 C5 . . 119.98(18) ?
C4 O4 C41 . . 114.67(17) ?
O4 C41 H41A . . 112.3(16) ?
O4 C41 H41B . . 109.5(16) ?
H41A C41 H41B . . 107(2) ?
O4 C41 H41C . . 110.1(13) ?
H41A C41 H41C . . 111(2) ?
H41B C41 H41C . . 107(2) ?
O5 C5 C4 . . 115.11(17) ?
O5 C5 C6 . . 124.91(18) ?
C4 C5 C6 . . 119.98(19) ?
C5 O5 C51 . . 118.36(17) ?
O5 C51 H51A . . 111.1(13) ?
O5 C51 H51B . . 103.6(13) ?
H51A C51 H51B . . 111.9(19) ?
O5 C51 H51C . . 111.0(13) ?
H51A C51 H51C . . 108.5(19) ?
H51B C51 H51C . . 110.7(17) ?
C1 C6 C5 . . 119.97(19) ?
C1 C6 H6 . . 120.2(11) ?
C5 C6 H6 . . 119.8(11) ?
C8 C7 C1 . . 128.9(2) ?
C8 C7 H7 . . 117.6(12) ?
C1 C7 H7 . . 113.5(12) ?
C7 C8 C9 . . 130.6(2) ?
C7 C8 H8 . . 117.8(12) ?
C9 C8 H8 . . 111.6(11) ?
C14 C9 C10 . . 117.71(19) ?
C14 C9 C8 . . 123.79(19) ?
C10 C9 C8 . . 118.28(18) ?
C11 C10 C9 . . 121.79(19) ?
C11 C10 H10 . . 117.2(11) ?
C9 C10 H10 . . 121.0(11) ?
O11 C11 C10 . . 119.34(18) ?
O11 C11 C12 . . 121.36(19) ?
C10 C11 C12 . . 119.29(19) ?
C11 O11 H11 . . 112.0(17) ?
O12 C12 C13 . . 126.18(18) ?
O12 C12 C11 . . 114.47(17) ?
C13 C12 C11 . . 119.35(19) ?
C12 O12 C121 . . 117.51(18) ?
O12 C121 H12A . . 108.4(15) ?
O12 C121 H12B . . 110.2(15) ?
H12A C121 H12B . . 111(2) ?
O12 C121 H12C . . 104.8(14) ?
H12A C121 H12C . . 113.9(19) ?
H12B C121 H12C . . 108(2) ?
C14 C13 C12 . . 120.7(2) ?
C14 C13 H13 . . 121.0(11) ?
C12 C13 H13 . . 118.2(11) ?
C13 C14 C9 . . 121.1(2) ?
C13 C14 H14 . . 119.1(12) ?
C9 C14 H14 . . 119.8(12) ?

loop_
_geom_bond_atom_site_label_1
_geom_bond_atom_site_label_2
_geom_bond_site_symmetry_2
_geom_bond_distance
_geom_bond_publ_flag
C1 C6 . 1.391(3) ?
C1 C2 . 1.392(3) ?
C1 C7 . 1.485(3) ?
C2 C3 . 1.388(3) ?
C2 H2 . 0.933(19) ?
C3 O3 . 1.370(2) ?
C3 C4 . 1.388(3) ?
O3 C31 . 1.411(3) ?
C31 H31A . 0.99(3) ?
C31 H31B . 0.96(2) ?
C31 H31C . 0.95(2) ?
C4 O4 . 1.385(2) ?
C4 C5 . 1.392(3) ?
O4 C41 . 1.431(3) ?
C41 H41A . 0.97(3) ?
C41 H41B . 0.97(3) ?
C41 H41C . 1.03(3) ?
C5 O5 . 1.361(2) ?
C5 C6 . 1.394(3) ?
O5 C51 . 1.429(2) ?
C51 H51A . 1.02(2) ?
C51 H51B . 0.98(2) ?
C51 H51C . 1.00(2) ?
C6 H6 . 1.01(2) ?
C7 C8 . 1.332(3) ?
C7 H7 . 1.01(2) ?
C8 C9 . 1.477(3) ?
C8 H8 . 0.99(2) ?
C9 C14 . 1.390(3) ?
C9 C10 . 1.391(3) ?
C10 C11 . 1.385(3) ?
C10 H10 . 0.954(18) ?
C11 O11 . 1.363(2) ?
C11 C12 . 1.394(3) ?
O11 H11 . 0.92(3) ?
C12 O12 . 1.376(2) ?
C12 C13 . 1.380(3) ?
O12 C121 . 1.408(3) ?
C121 H12A . 1.03(3) ?
C121 H12B . 1.01(3) ?
C121 H12C . 0.97(3) ?
C13 C14 . 1.377(3) ?
C13 H13 . 0.966(18) ?
C14 H14 . 0.94(2) ?

loop_
_geom_torsion_atom_site_label_1
_geom_torsion_atom_site_label_2
_geom_torsion_atom_site_label_3
_geom_torsion_atom_site_label_4
_geom_torsion_site_symmetry_1
_geom_torsion_site_symmetry_2
_geom_torsion_site_symmetry_3
_geom_torsion_site_symmetry_4
_geom_torsion
_geom_torsion_publ_flag
C6 C1 C2 C3 . . . . -1.0(3) ?
C7 C1 C2 C3 . . . . -178.28(18) ?
C1 C2 C3 O3 . . . . -177.42(17) ?
C1 C2 C3 C4 . . . . 2.0(3) ?
C2 C3 O3 C31 . . . . -0.6(3) ?
C4 C3 O3 C31 . . . . 179.9(2) ?
O3 C3 C4 O4 . . . . -6.4(2) ?
C2 C3 C4 O4 . . . . 174.08(16) ?
O3 C3 C4 C5 . . . . 178.08(16) ?
C2 C3 C4 C5 . . . . -1.4(3) ?
C3 C4 O4 C41 . . . . 101.4(2) ?
C5 C4 O4 C41 . . . . -83.1(2) ?
O4 C4 C5 O5 . . . . 4.4(2) ?
C3 C4 C5 O5 . . . . 179.88(16) ?
O4 C4 C5 C6 . . . . -175.62(16) ?
C3 C4 C5 C6 . . . . -0.2(3) ?
C4 C5 O5 C51 . . . . -179.52(18) ?
C6 C5 O5 C51 . . . . 0.5(3) ?
C2 C1 C6 C5 . . . . -0.6(3) ?
C7 C1 C6 C5 . . . . 176.64(18) ?
O5 C5 C6 C1 . . . . -178.89(16) ?
C4 C5 C6 C1 . . . . 1.2(3) ?
C6 C1 C7 C8 . . . . 55.8(3) ?
C2 C1 C7 C8 . . . . -127.0(2) ?
C1 C7 C8 C9 . . . . 6.9(4) ?
C7 C8 C9 C14 . . . . 24.8(3) ?
C7 C8 C9 C10 . . . . -160.8(2) ?
C14 C9 C10 C11 . . . . -0.3(3) ?
C8 C9 C10 C11 . . . . -175.11(18) ?
C9 C10 C11 O11 . . . . -179.29(18) ?
C9 C10 C11 C12 . . . . 1.7(3) ?
O11 C11 C12 O12 . . . . -1.6(3) ?
C10 C11 C12 O12 . . . . 177.38(17) ?
O11 C11 C12 C13 . . . . 178.74(18) ?
C10 C11 C12 C13 . . . . -2.3(3) ?
C13 C12 O12 C121 . . . . -7.7(3) ?
C11 C12 O12 C121 . . . . 172.7(2) ?
O12 C12 C13 C14 . . . . -178.10(18) ?
C11 C12 C13 C14 . . . . 1.6(3) ?
C12 C13 C14 C9 . . . . -0.2(3) ?
C10 C9 C14 C13 . . . . -0.5(3) ?
C8 C9 C14 C13 . . . . 174.00(18) ?
